data_7222198
loop_
_publ_author_name
'Maignan, A.'
'Pelloquin, D.'
'Martin, C.'
'Hervieu, M.'
'Raveau, B.'

_publ_section_title
;
 A new form of oxygen deficient 1201-cobaltite (Tl0.4 Sr0.5 Co0.1) Sr2 Co
 O5-d: structure, transport and magnetic properties
;
_journal_name_full 'Journal of Materials Chemistry'
_journal_page_first 1009
_journal_page_last 1016
_journal_volume 12
_journal_year 2002
_chemical_formula_sum 'Co O4.75 Sr2.62 Tl0.38'
_chemical_name_systematic 'Tl0.38 Sr2.62 Co O4.75'
_space_group_IT_number 123
_symmetry_space_group_name_Hall '-P 4 2'
_symmetry_space_group_name_H-M 'P 4/m m m'
_cell_angle_alpha 90
_cell_angle_beta 90
_cell_angle_gamma 90
_cell_formula_units_Z 1
_cell_length_a 3.7408
_cell_length_b 3.7408
_cell_length_c 9.0925
_cell_volume 127.237
_citation_journal_id_ASTM JMACEP
_cod_data_source_file Maignan_JMACEP_2002_701.cif
_cod_data_source_block Co1O4.75Sr2.62Tl0.38
_cod_original_cell_volume 127.2367
_cod_original_formula_sum 'Co1 O4.75 Sr2.62 Tl0.38'
_cod_database_code 7222198

loop_
_symmetry_equiv_pos_as_xyz
x,y,z
-y,x,z
-x,-y,z
y,-x,z
x,-y,-z
y,x,-z
-x,y,-z
-y,-x,-z
-x,-y,-z
y,-x,-z
x,y,-z
-y,x,-z
-x,y,z
-y,-x,z
x,-y,z
y,x,z

loop_
_atom_site_label
_atom_site_type_symbol
_atom_site_fract_x
_atom_site_fract_y
_atom_site_fract_z
_atom_site_occupancy
_atom_site_U_iso_or_equiv
O2 O-2 0 0 0.252 1 0.0
Sr1 Sr+2 0.069 0 0 0.155 0.0
O1 O-2 0.5 0.5 0 1 0.0
Co1 Co+3 0 0 0.5 1 0.0
Tl1 Tl+3 0.069 0 0 0.095 0.0
O3 O-2 0 0.5 0.5 0.875 0.0
Sr2 Sr+2 0.5 0.5 0.2894 1 0.0
